data_4033143
loop_
_publ_author_name
'Garnsey, Michelle R.'
'Slutskyy, Yuriy'
'Jamison, Christopher R.'
'Zhao, Peng'
'Lee, Juyeol'
'Rhee, Young Ho'
'Overman, Larry E.'

_publ_section_title
;
 Short Enantioselective Total Syntheses of Cheloviolenes A and B and
 Dendrillolide C via Convergent Fragment Coupling Using a Tertiary Carbon
 Radical.
;
_journal_name_full 'The Journal of organic chemistry'
_journal_paper_doi 10.1021/acs.joc.7b02458
_journal_year 2017
_chemical_absolute_configuration ad
_chemical_formula_sum 'C14 H21 Cl O3'
_chemical_formula_weight 272.76
_space_group_crystal_system orthorhombic
_space_group_IT_number 19
_space_group_name_Hall 'P 2ac 2ab'
_space_group_name_H-M_alt 'P 21 21 21'
_symmetry_space_group_name_Hall 'P 2ac 2ab'
_symmetry_space_group_name_H-M 'P 21 21 21'
_atom_sites_solution_hydrogens difmap
_atom_sites_solution_primary dual
_atom_sites_solution_secondary difmap
_audit_creation_method SHELXL-2014/7
_cell_angle_alpha 90
_cell_angle_beta 90
_cell_angle_gamma 90
_cell_formula_units_Z 4
_cell_length_a 6.5878(8)
_cell_length_b 12.8623(15)
_cell_length_c 16.408(2)
_cell_measurement_reflns_used 9920
_cell_measurement_temperature 133(2)
_cell_measurement_theta_max 28.55
_cell_measurement_theta_min 2.48
_cell_volume 1390.3(3)
_computing_cell_refinement 'Bruker SAINT 8.34a, 2013'
_computing_data_collection 'Bruker APEX2 2014.11-0, 2014'
_computing_data_reduction 'Bruker SAINT 8.34a, 2013'
_computing_molecular_graphics 'Bruker SHELXTL'
_computing_publication_material 'Bruker SHELXTL'
_computing_structure_refinement 'SHELXL-2014/7 (Sheldrick, 2014)'
_computing_structure_solution 'Bruker SHELXTL 2014/4'
_diffrn_ambient_temperature 133(2)
_diffrn_measured_fraction_theta_full 1.000
_diffrn_measured_fraction_theta_max 0.968
_diffrn_measurement_device_type 'Bruker SMART APEX II CCD'
_diffrn_measurement_method '\f and \w scans'
_diffrn_radiation_type MoK\a
_diffrn_radiation_wavelength 0.71073
_diffrn_reflns_av_R_equivalents 0.0255
_diffrn_reflns_av_unetI/netI 0.0198
_diffrn_reflns_Laue_measured_fraction_full 1.000
_diffrn_reflns_Laue_measured_fraction_max 0.968
_diffrn_reflns_limit_h_max 8
_diffrn_reflns_limit_h_min -8
_diffrn_reflns_limit_k_max 17
_diffrn_reflns_limit_k_min -17
_diffrn_reflns_limit_l_max 22
_diffrn_reflns_limit_l_min -22
_diffrn_reflns_number 16710
_diffrn_reflns_point_group_measured_fraction_full 1.000
_diffrn_reflns_point_group_measured_fraction_max 0.947
_diffrn_reflns_theta_full 25.500
_diffrn_reflns_theta_max 28.778
_diffrn_reflns_theta_min 2.012
_diffrn_source 'fine-focus sealed tube'
_exptl_absorpt_coefficient_mu 0.273
_exptl_absorpt_correction_T_max 0.8373
_exptl_absorpt_correction_T_min 0.7920
_exptl_absorpt_correction_type 'numerical or multi-scan'
_exptl_absorpt_process_details 'Bruker SADABS 2014/5'
_exptl_crystal_colour colorless
_exptl_crystal_density_diffrn 1.303
_exptl_crystal_density_meas ?
_exptl_crystal_density_method not_measured
_exptl_crystal_description irregular
_exptl_crystal_F_000 584
_exptl_crystal_size_max 0.369
_exptl_crystal_size_mid 0.239
_exptl_crystal_size_min 0.158
_refine_diff_density_max 0.273
_refine_diff_density_min -0.140
_refine_diff_density_rms 0.038
_refine_ls_abs_structure_details
; 
 Flack x determined using 1335 quotients [(I+)-(I-)]/[(I+)+(I-)] 
 (Parsons, Flack and Wagner, Acta Cryst. B69 (2013) 249-259). 
;
_refine_ls_abs_structure_Flack -0.003(15)
_refine_ls_extinction_method none
_refine_ls_goodness_of_fit_ref 1.042
_refine_ls_hydrogen_treatment refall
_refine_ls_matrix_type full
_refine_ls_number_parameters 247
_refine_ls_number_reflns 3426
_refine_ls_number_restraints 0
_refine_ls_restrained_S_all 1.042
_refine_ls_R_factor_all 0.0271
_refine_ls_R_factor_gt 0.0252
_refine_ls_shift/su_max 0.001
_refine_ls_shift/su_mean 0.000
_refine_ls_structure_factor_coef Fsqd
_refine_ls_weighting_details 'w=1/[\s^2^(Fo^2^)+(0.0345P)^2^+0.2255P] where P=(Fo^2^+2Fc^2^)/3'
_refine_ls_weighting_scheme calc
_refine_ls_wR_factor_gt 0.0607
_refine_ls_wR_factor_ref 0.0618
_reflns_Friedel_coverage 0.697
_reflns_Friedel_fraction_full 1.000
_reflns_Friedel_fraction_max 0.918
_reflns_number_gt 3273
_reflns_number_total 3426
_reflns_threshold_expression 'I > 2\s(I)'
_cod_data_source_file jo7b02458_si_005.cif
_cod_data_source_block leo295
_cod_depositor_comments
;
The following automatic conversions were performed:

'_exptl_crystal_density_meas' value 'not_measured' was changed to '?'
- the value is perceived as not measured.

Automatic conversion script
Id: cif_fix_values 4973 2017-02-22 13:04:09Z antanas 
;
_cod_database_code 4033143
_shelx_shelxl_version_number 2014/7
_shelx_space_group_comment
; 
The symmetry employed for this shelxl refinement is uniquely defined 
by the following loop, which should always be used as a source of 
symmetry information in preference to the above space-group names. 
They are only intended as comments. 
;
_shelx_estimated_absorpt_t_min 0.906
_shelx_estimated_absorpt_t_max 0.958

loop_
_space_group_symop_operation_xyz
'x, y, z'
'-x+1/2, -y, z+1/2'
'-x, y+1/2, -z+1/2'
'x+1/2, -y+1/2, -z'

loop_
_atom_site_label
_atom_site_type_symbol
_atom_site_fract_x
_atom_site_fract_y
_atom_site_fract_z
_atom_site_U_iso_or_equiv
_atom_site_adp_type
_atom_site_occupancy
_atom_site_site_symmetry_order
_atom_site_calc_flag
O1 O 0.62921(17) 0.33234(9) 0.69449(7) 0.0203(2) Uani 1 1 d
C2 C 0.4723(2) 0.28023(13) 0.72884(9) 0.0178(3) Uani 1 1 d
C3 C 0.3099(3) 0.35789(12) 0.74553(9) 0.0162(3) Uani 1 1 d
C4 C 0.3706(2) 0.45162(13) 0.72425(10) 0.0181(3) Uani 1 1 d
C5 C 0.5795(3) 0.44314(12) 0.68831(9) 0.0172(3) Uani 1 1 d
O6 O 0.57247(18) 0.47400(8) 0.60813(6) 0.0160(2) Uani 1 1 d
C7 C 0.7678(2) 0.47626(12) 0.56651(9) 0.0142(3) Uani 1 1 d
C8 C 0.7226(2) 0.47676(12) 0.47521(9) 0.0145(3) Uani 1 1 d
C9 C 0.9259(3) 0.48044(13) 0.42914(9) 0.0177(3) Uani 1 1 d
C10 C 1.0543(3) 0.57382(12) 0.45403(10) 0.0185(3) Uani 1 1 d
C11 C 1.0930(3) 0.57629(12) 0.54609(10) 0.0174(3) Uani 1 1 d
C12 C 0.8903(3) 0.57154(12) 0.59191(9) 0.0170(3) Uani 1 1 d
O13 O 0.4751(2) 0.18890(10) 0.74262(7) 0.0254(3) Uani 1 1 d
Cl14 Cl 0.08417(6) 0.31872(3) 0.78627(3) 0.02396(11) Uani 1 1 d
C15 C 0.5821(3) 0.38684(12) 0.44831(9) 0.0162(3) Uani 1 1 d
C16 C 0.6765(3) 0.27928(13) 0.46026(11) 0.0197(3) Uani 1 1 d
C17 C 0.5121(3) 0.40036(14) 0.35985(11) 0.0226(4) Uani 1 1 d
C18 C 1.2166(3) 0.67160(14) 0.57024(11) 0.0231(3) Uani 1 1 d
H4 H 0.302(3) 0.5162(15) 0.7285(11) 0.016(5) Uiso 1 1 d
H5 H 0.680(3) 0.4774(13) 0.7172(11) 0.009(4) Uiso 1 1 d
H7 H 0.840(3) 0.4163(14) 0.5822(11) 0.009(4) Uiso 1 1 d
H8 H 0.653(3) 0.5397(15) 0.4619(12) 0.014(5) Uiso 1 1 d
H9A H 1.003(3) 0.4174(15) 0.4397(11) 0.013(4) Uiso 1 1 d
H9B H 0.899(3) 0.4805(16) 0.3708(13) 0.024(5) Uiso 1 1 d
H10A H 0.981(3) 0.6373(15) 0.4380(12) 0.018(5) Uiso 1 1 d
H10B H 1.181(3) 0.5724(16) 0.4257(12) 0.021(5) Uiso 1 1 d
H11 H 1.172(3) 0.5156(15) 0.5596(11) 0.015(5) Uiso 1 1 d
H12A H 0.907(3) 0.5709(13) 0.6509(11) 0.010(4) Uiso 1 1 d
H12B H 0.812(3) 0.6344(16) 0.5782(12) 0.017(5) Uiso 1 1 d
H15 H 0.462(3) 0.3928(15) 0.4805(11) 0.013(4) Uiso 1 1 d
H16A H 0.705(3) 0.2665(16) 0.5149(13) 0.021(5) Uiso 1 1 d
H16B H 0.591(4) 0.2270(17) 0.4411(13) 0.028(5) Uiso 1 1 d
H16C H 0.806(4) 0.2733(17) 0.4319(13) 0.025(5) Uiso 1 1 d
H17A H 0.461(3) 0.4651(18) 0.3489(13) 0.027(6) Uiso 1 1 d
H17B H 0.622(3) 0.3863(17) 0.3204(13) 0.026(5) Uiso 1 1 d
H17C H 0.410(4) 0.3532(17) 0.3473(13) 0.028(5) Uiso 1 1 d
H18A H 1.347(4) 0.6680(17) 0.5441(13) 0.027(6) Uiso 1 1 d
H18B H 1.147(3) 0.7331(17) 0.5530(12) 0.027(6) Uiso 1 1 d
H18C H 1.237(4) 0.6718(18) 0.6311(14) 0.033(6) Uiso 1 1 d

loop_
_atom_site_aniso_label
_atom_site_aniso_U_11
_atom_site_aniso_U_22
_atom_site_aniso_U_33
_atom_site_aniso_U_23
_atom_site_aniso_U_13
_atom_site_aniso_U_12
O1 0.0171(5) 0.0218(6) 0.0221(6) 0.0039(4) 0.0012(4) 0.0024(4)
C2 0.0190(8) 0.0215(7) 0.0128(7) 0.0005(6) -0.0034(5) -0.0004(6)
C3 0.0162(7) 0.0197(7) 0.0125(6) -0.0021(5) 0.0009(6) -0.0026(6)
C4 0.0214(8) 0.0183(7) 0.0146(7) -0.0034(6) 0.0033(6) -0.0016(6)
C5 0.0185(7) 0.0194(7) 0.0138(7) -0.0012(5) 0.0003(6) -0.0024(7)
O6 0.0144(5) 0.0195(5) 0.0141(5) 0.0004(4) 0.0030(4) 0.0002(5)
C7 0.0128(7) 0.0150(7) 0.0149(7) -0.0002(5) 0.0030(5) 0.0002(6)
C8 0.0162(7) 0.0130(7) 0.0144(7) -0.0009(5) 0.0014(5) 0.0005(6)
C9 0.0188(7) 0.0192(7) 0.0152(7) -0.0014(6) 0.0058(7) -0.0017(7)
C10 0.0184(8) 0.0175(7) 0.0195(7) 0.0012(6) 0.0048(6) -0.0023(6)
C11 0.0158(7) 0.0158(7) 0.0205(7) -0.0003(5) 0.0017(6) -0.0009(6)
C12 0.0182(8) 0.0176(7) 0.0153(7) -0.0028(6) 0.0026(6) -0.0021(6)
O13 0.0295(7) 0.0200(6) 0.0267(6) 0.0042(5) -0.0014(5) 0.0026(5)
Cl14 0.02062(18) 0.02246(19) 0.0288(2) -0.00309(15) 0.00811(17) -0.00709(16)
C15 0.0158(7) 0.0162(7) 0.0167(7) -0.0015(5) 0.0007(6) -0.0011(6)
C16 0.0211(8) 0.0156(7) 0.0223(8) -0.0002(6) 0.0004(7) -0.0017(6)
C17 0.0260(9) 0.0219(9) 0.0198(8) -0.0028(6) -0.0057(7) 0.0010(7)
C18 0.0188(8) 0.0220(8) 0.0285(9) -0.0027(7) 0.0008(7) -0.0049(7)

loop_
_atom_type_symbol
_atom_type_description
_atom_type_scat_dispersion_real
_atom_type_scat_dispersion_imag
_atom_type_scat_source
C C 0.0033 0.0016 'International Tables Vol C Tables 4.2.6.8 and 6.1.1.4'
H H 0.0000 0.0000 'International Tables Vol C Tables 4.2.6.8 and 6.1.1.4'
O O 0.0106 0.0060 'International Tables Vol C Tables 4.2.6.8 and 6.1.1.4'
Cl Cl 0.1484 0.1585 'International Tables Vol C Tables 4.2.6.8 and 6.1.1.4'

loop_
_geom_angle_atom_site_label_1
_geom_angle_atom_site_label_2
_geom_angle_atom_site_label_3
_geom_angle
C2 O1 C5 109.84(12)
O13 C2 O1 123.55(15)
O13 C2 C3 129.41(15)
O1 C2 C3 107.03(13)
C4 C3 C2 110.32(15)
C4 C3 Cl14 129.67(14)
C2 C3 Cl14 120.01(12)
C3 C4 C5 108.40(14)
O6 C5 O1 110.76(12)
O6 C5 C4 108.89(14)
O1 C5 C4 104.37(13)
C5 O6 C7 115.10(12)
O6 C7 C12 110.80(12)
O6 C7 C8 106.71(12)
C12 C7 C8 111.58(13)
C7 C8 C9 108.20(13)
C7 C8 C15 113.18(12)
C9 C8 C15 113.83(13)
C10 C9 C8 112.06(13)
C9 C10 C11 111.89(13)
C18 C11 C10 111.22(14)
C18 C11 C12 111.69(13)
C10 C11 C12 109.70(14)
C7 C12 C11 111.01(13)
C16 C15 C17 110.27(13)
C16 C15 C8 113.37(14)
C17 C15 C8 111.45(13)

loop_
_geom_bond_atom_site_label_1
_geom_bond_atom_site_label_2
_geom_bond_distance
O1 C2 1.355(2)
O1 C5 1.4657(19)
C2 O13 1.196(2)
C2 C3 1.489(2)
C3 C4 1.317(2)
C3 Cl14 1.7065(17)
C4 C5 1.502(2)
C5 O6 1.3750(18)
O6 C7 1.4572(18)
C7 C12 1.525(2)
C7 C8 1.527(2)
C8 C9 1.538(2)
C8 C15 1.546(2)
C9 C10 1.525(2)
C10 C11 1.532(2)
C11 C18 1.524(2)
C11 C12 1.534(2)
C15 C16 1.529(2)
C15 C17 1.533(2)

loop_
_geom_torsion_atom_site_label_1
_geom_torsion_atom_site_label_2
_geom_torsion_atom_site_label_3
_geom_torsion_atom_site_label_4
_geom_torsion
C5 O1 C2 O13 -178.27(15)
C5 O1 C2 C3 0.73(16)
O13 C2 C3 C4 177.17(17)
O1 C2 C3 C4 -1.76(18)
O13 C2 C3 Cl14 -3.1(2)
O1 C2 C3 Cl14 177.95(11)
C2 C3 C4 C5 1.97(18)
Cl14 C3 C4 C5 -177.70(13)
C2 O1 C5 O6 -116.67(14)
C2 O1 C5 C4 0.37(16)
C3 C4 C5 O6 116.85(15)
C3 C4 C5 O1 -1.48(17)
O1 C5 O6 C7 -69.56(16)
C4 C5 O6 C7 176.22(12)
C5 O6 C7 C12 -76.47(16)
C5 O6 C7 C8 161.87(12)
O6 C7 C8 C9 179.35(11)
C12 C7 C8 C9 58.19(16)
O6 C7 C8 C15 -53.54(16)
C12 C7 C8 C15 -174.70(13)
C7 C8 C9 C10 -56.58(17)
C15 C8 C9 C10 176.68(13)
C8 C9 C10 C11 56.18(18)
C9 C10 C11 C18 -178.44(14)
C9 C10 C11 C12 -54.37(18)
O6 C7 C12 C11 -178.07(12)
C8 C7 C12 C11 -59.32(17)
C18 C11 C12 C7 179.51(14)
C10 C11 C12 C7 55.72(17)
C7 C8 C15 C16 -64.37(17)
C9 C8 C15 C16 59.72(17)
C7 C8 C15 C17 170.51(14)
C9 C8 C15 C17 -65.39(18)
